data_7001115
loop_
_publ_author_name
'Jankov\'a, \<St\<ep\'anka'
'C\'isa\<rov\'a, Ivana'
'Uhl\'ik, Filip'
'\<Stepni\<cka, Petr'
'Kotora, Martin'

_publ_section_title
;
 Synthesis and characterisation of Dewar benzene--ferrocene conjugates
;
_journal_issue 17
_journal_name_full 'Dalton Transactions'
_journal_page_first 3137
_journal_page_last 3139
_journal_paper_doi 10.1039/b904488b
_journal_year 2009
_chemical_formula_moiety 'C23 H26 Fe O2'
_chemical_formula_sum 'C23 H26 Fe O2'
_chemical_formula_weight 390.29
_chemical_name_common (2-ethoxycarbonyl-3,4,5,6-tetramethylphenyl)ferrocene
_chemical_name_systematic
;
(2-ethoxycarbonyl-3,4,5,6-tetramethylphenyl)ferrocene
;
_space_group_IT_number 14
_symmetry_cell_setting monoclinic
_symmetry_space_group_name_Hall '-P 2ybc'
_symmetry_space_group_name_H-M 'P 1 21/c 1'
_atom_sites_solution_hydrogens geom
_atom_sites_solution_primary direct
_atom_sites_solution_secondary difmap
_audit_creation_method SHELXL-97
_cell_angle_alpha 90.00
_cell_angle_beta 107.6586(14)
_cell_angle_gamma 90.00
_cell_formula_units_Z 4
_cell_length_a 14.9261(5)
_cell_length_b 7.3837(2)
_cell_length_c 18.0000(6)
_cell_measurement_reflns_used 3967
_cell_measurement_temperature 150(2)
_cell_measurement_theta_max 26.02
_cell_measurement_theta_min 2.91
_cell_volume 1890.30(10)
_computing_cell_refinement 'HKL Scalepack (Otwinowski & Minor, 1997)'
_computing_data_collection 'Collect (Nonius BV, 1997-2000)'
_computing_data_reduction 'HKL Denzo and Scalepack (Otwinowski & Minor, 1997)'
_computing_molecular_graphics 'PLATON (Spek, 2001)'
_computing_structure_refinement 'SHELXL-97 (Sheldrick, 1997)'
_computing_structure_solution 'SIR97 (Altomare et al., 1994)'
_diffrn_ambient_temperature 150(2)
_diffrn_detector_area_resol_mean 9.091
_diffrn_measured_fraction_theta_full 0.990
_diffrn_measured_fraction_theta_max 0.990
_diffrn_measurement_device_type KappaCCD
_diffrn_measurement_method '\w and \p scans to fill the Ewald sphere'
_diffrn_radiation_monochromator 'horizontally mounted graphite crystal'
_diffrn_radiation_source 'fine-focus sealed tube'
_diffrn_radiation_type MoK\a
_diffrn_radiation_wavelength 0.71073
_diffrn_reflns_av_R_equivalents 0.040
_diffrn_reflns_av_sigmaI/netI 0.0231
_diffrn_reflns_limit_h_max 18
_diffrn_reflns_limit_h_min -18
_diffrn_reflns_limit_k_max 9
_diffrn_reflns_limit_k_min -9
_diffrn_reflns_limit_l_max 22
_diffrn_reflns_limit_l_min -22
_diffrn_reflns_number 26499
_diffrn_reflns_theta_full 26.05
_diffrn_reflns_theta_max 26.05
_diffrn_reflns_theta_min 3.00
_diffrn_standards_number 0
_exptl_absorpt_coefficient_mu 0.812
_exptl_absorpt_correction_type none
_exptl_crystal_colour orange
_exptl_crystal_density_diffrn 1.371
_exptl_crystal_density_method 'not measured'
_exptl_crystal_description plate
_exptl_crystal_F_000 824
_exptl_crystal_size_max 0.55
_exptl_crystal_size_mid 0.10
_exptl_crystal_size_min 0.05
_refine_diff_density_max 0.370
_refine_diff_density_min -0.486
_refine_diff_density_rms 0.057
_refine_ls_extinction_method none
_refine_ls_goodness_of_fit_ref 1.108
_refine_ls_hydrogen_treatment constr
_refine_ls_matrix_type full
_refine_ls_number_parameters 241
_refine_ls_number_reflns 3694
_refine_ls_number_restraints 0
_refine_ls_restrained_S_all 1.108
_refine_ls_R_factor_all 0.0375
_refine_ls_R_factor_gt 0.0320
_refine_ls_shift/su_max 0.001
_refine_ls_shift/su_mean 0.000
_refine_ls_structure_factor_coef Fsqd
_refine_ls_weighting_details 'calc w=1/[\s^2^(Fo^2^)+(0.0189P)^2^+1.3520P] where P=(Fo^2^+2Fc^2^)/3'
_refine_ls_weighting_scheme calc
_refine_ls_wR_factor_gt 0.0716
_refine_ls_wR_factor_ref 0.0740
_reflns_number_gt 3349
_reflns_number_total 3694
_reflns_threshold_expression >2sigma(I)
_cod_data_source_file b904488b.txt
_cod_data_source_block js214twin
_cod_original_sg_symbol_H-M P21/c
_cod_database_code 7001115

loop_
_symmetry_equiv_pos_as_xyz
'x, y, z'
'-x, y+1/2, -z+1/2'
'-x, -y, -z'
'x, -y-1/2, z-1/2'

loop_
_atom_site_label
_atom_site_type_symbol
_atom_site_fract_x
_atom_site_fract_y
_atom_site_fract_z
_atom_site_U_iso_or_equiv
_atom_site_adp_type
_atom_site_occupancy
_atom_site_symmetry_multiplicity
_atom_site_calc_flag
_atom_site_refinement_flags
_atom_site_disorder_assembly
_atom_site_disorder_group
Fe Fe 0.10840(3) 0.30542(4) 0.66743(2) 0.02459(10) Uani 1 1 d . . .
O1 O 0.34780(14) 0.2210(3) 0.51733(11) 0.0425(5) Uani 1 1 d . . .
O2 O 0.30086(12) -0.0497(2) 0.54868(9) 0.0305(4) Uani 1 1 d . . .
C1 C 0.21875(16) 0.1452(3) 0.65756(13) 0.0239(5) Uani 1 1 d . . .
C2 C 0.17547(17) 0.2457(3) 0.58773(14) 0.0270(5) Uani 1 1 d . . .
H2 H 0.2056 0.3294 0.5649 0.032 Uiso 1 1 calc R . .
C3 C 0.07910(18) 0.1968(3) 0.55908(15) 0.0330(6) Uani 1 1 d . . .
H3 H 0.0356 0.2418 0.5142 0.040 Uiso 1 1 calc R . .
C4 C 0.06069(18) 0.0675(3) 0.61070(16) 0.0331(6) Uani 1 1 d . . .
H4 H 0.0031 0.0124 0.6057 0.040 Uiso 1 1 calc R . .
C5 C 0.14567(17) 0.0371(3) 0.67133(15) 0.0287(5) Uani 1 1 d . . .
H5 H 0.1528 -0.0407 0.7134 0.034 Uiso 1 1 calc R . .
C6 C 0.15818(19) 0.5000(3) 0.75070(16) 0.0358(6) Uani 1 1 d . . .
H6 H 0.2205 0.5187 0.7800 0.043 Uiso 1 1 calc R . .
C7 C 0.1116(2) 0.5796(3) 0.67723(17) 0.0400(6) Uani 1 1 d . . .
H7 H 0.1382 0.6585 0.6496 0.048 Uiso 1 1 calc R . .
C8 C 0.0166(2) 0.5168(4) 0.65333(17) 0.0409(7) Uani 1 1 d . . .
H8 H -0.0298 0.5485 0.6077 0.049 Uiso 1 1 calc R . .
C9 C 0.00575(19) 0.3971(4) 0.71192(16) 0.0360(6) Uani 1 1 d . . .
H9 H -0.0490 0.3360 0.7111 0.043 Uiso 1 1 calc R . .
C10 C 0.09252(18) 0.3870(3) 0.77150(15) 0.0332(6) Uani 1 1 d . . .
H10 H 0.1047 0.3180 0.8167 0.040 Uiso 1 1 calc R . .
C11 C 0.32209(16) 0.1385(3) 0.69908(14) 0.0247(5) Uani 1 1 d . . .
C12 C 0.38288(17) 0.1336(3) 0.65240(14) 0.0253(5) Uani 1 1 d . . .
C13 C 0.48058(17) 0.1335(3) 0.68516(15) 0.0268(5) Uani 1 1 d . . .
C14 C 0.51917(17) 0.1353(3) 0.76673(15) 0.0279(5) Uani 1 1 d . . .
C15 C 0.46030(18) 0.1317(3) 0.81392(14) 0.0276(5) Uani 1 1 d . . .
C16 C 0.36172(17) 0.1337(3) 0.78071(14) 0.0256(5) Uani 1 1 d . . .
C17 C 0.34227(17) 0.1129(3) 0.56620(15) 0.0293(5) Uani 1 1 d . . .
C18 C 0.2535(2) -0.0854(4) 0.46678(15) 0.0415(7) Uani 1 1 d . . .
H18A H 0.2984 -0.0855 0.4375 0.050 Uiso 1 1 calc R . .
H18B H 0.2064 0.0066 0.4452 0.050 Uiso 1 1 calc R . .
C19 C 0.2082(3) -0.2683(5) 0.4628(2) 0.0623(10) Uani 1 1 d . . .
H19A H 0.2553 -0.3572 0.4860 0.093 Uiso 1 1 calc R . .
H19B H 0.1777 -0.2996 0.4093 0.093 Uiso 1 1 calc R . .
H19C H 0.1625 -0.2651 0.4906 0.093 Uiso 1 1 calc R . .
C20 C 0.54466(18) 0.1250(4) 0.63455(16) 0.0342(6) Uani 1 1 d . . .
H20A H 0.5075 0.1194 0.5807 0.051 Uiso 1 1 calc R . .
H20B H 0.5836 0.0191 0.6476 0.051 Uiso 1 1 calc R . .
H20C H 0.5836 0.2311 0.6431 0.051 Uiso 1 1 calc R . .
C21 C 0.62518(18) 0.1349(4) 0.80208(17) 0.0366(6) Uani 1 1 d . . .
H21A H 0.6412 0.1612 0.8568 0.055 Uiso 1 1 calc R . .
H21B H 0.6521 0.2252 0.7769 0.055 Uiso 1 1 calc R . .
H21C H 0.6494 0.0179 0.7949 0.055 Uiso 1 1 calc R . .
C22 C 0.50355(19) 0.1233(4) 0.90161(15) 0.0369(6) Uani 1 1 d . . .
H22A H 0.4546 0.1122 0.9258 0.055 Uiso 1 1 calc R . .
H22B H 0.5388 0.2319 0.9196 0.055 Uiso 1 1 calc R . .
H22C H 0.5446 0.0204 0.9151 0.055 Uiso 1 1 calc R . .
C23 C 0.30052(19) 0.1286(4) 0.83388(15) 0.0345(6) Uani 1 1 d . . .
H23A H 0.3042 0.0107 0.8572 0.052 Uiso 1 1 calc R . .
H23B H 0.2366 0.1536 0.8042 0.052 Uiso 1 1 calc R . .
H23C H 0.3219 0.2181 0.8741 0.052 Uiso 1 1 calc R . .

loop_
_atom_site_aniso_label
_atom_site_aniso_U_11
_atom_site_aniso_U_22
_atom_site_aniso_U_33
_atom_site_aniso_U_23
_atom_site_aniso_U_13
_atom_site_aniso_U_12
Fe 0.02905(16) 0.02005(16) 0.02761(18) -0.00454(13) 0.01300(16) -0.00295(14)
O1 0.0518(12) 0.0510(12) 0.0290(10) 0.0100(9) 0.0189(9) -0.0029(10)
O2 0.0368(10) 0.0339(10) 0.0205(9) -0.0039(7) 0.0080(8) 0.0028(8)
C1 0.0318(12) 0.0209(11) 0.0210(12) -0.0039(9) 0.0112(10) -0.0004(9)
C2 0.0318(12) 0.0281(12) 0.0239(12) -0.0006(10) 0.0127(10) 0.0009(10)
C3 0.0349(14) 0.0355(14) 0.0269(13) -0.0086(11) 0.0069(11) 0.0017(11)
C4 0.0342(13) 0.0277(12) 0.0378(16) -0.0116(11) 0.0117(12) -0.0086(10)
C5 0.0446(13) 0.0167(11) 0.0290(13) -0.0034(9) 0.0176(12) -0.0054(10)
C6 0.0385(15) 0.0303(13) 0.0429(16) -0.0178(12) 0.0188(13) -0.0083(11)
C7 0.0601(17) 0.0178(11) 0.0501(18) -0.0054(11) 0.0287(16) -0.0024(12)
C8 0.0478(16) 0.0332(14) 0.0432(17) -0.0039(12) 0.0162(14) 0.0137(12)
C9 0.0315(13) 0.0389(15) 0.0423(16) -0.0104(12) 0.0181(12) 0.0010(11)
C10 0.0397(15) 0.0320(13) 0.0328(14) -0.0109(11) 0.0185(12) -0.0013(11)
C11 0.0320(12) 0.0181(10) 0.0268(12) -0.0003(9) 0.0129(10) -0.0005(9)
C12 0.0347(13) 0.0182(11) 0.0249(12) -0.0001(9) 0.0119(10) -0.0008(10)
C13 0.0311(13) 0.0186(11) 0.0337(14) -0.0006(10) 0.0145(11) 0.0004(10)
C14 0.0336(13) 0.0190(11) 0.0313(14) -0.0022(10) 0.0100(11) 0.0015(9)
C15 0.0379(14) 0.0218(12) 0.0223(13) -0.0002(9) 0.0079(11) 0.0026(10)
C16 0.0340(13) 0.0201(11) 0.0253(13) -0.0010(9) 0.0129(11) 0.0006(10)
C17 0.0320(13) 0.0324(13) 0.0285(13) 0.0013(11) 0.0166(11) 0.0040(10)
C18 0.0426(16) 0.0575(18) 0.0211(14) -0.0080(12) 0.0046(12) 0.0039(13)
C19 0.059(2) 0.074(2) 0.0443(19) -0.0194(17) 0.0012(15) -0.0171(18)
C20 0.0355(14) 0.0356(14) 0.0360(15) 0.0006(11) 0.0176(12) 0.0008(11)
C21 0.0347(14) 0.0338(14) 0.0400(16) -0.0066(12) 0.0094(13) 0.0037(11)
C22 0.0389(15) 0.0408(15) 0.0274(14) -0.0003(12) 0.0049(12) 0.0024(12)
C23 0.0440(15) 0.0376(15) 0.0249(13) 0.0010(11) 0.0150(12) 0.0023(12)

loop_
_atom_type_symbol
_atom_type_description
_atom_type_scat_dispersion_real
_atom_type_scat_dispersion_imag
_atom_type_scat_source
C C 0.0033 0.0016 'International Tables Vol C Tables 4.2.6.8 and 6.1.1.4'
H H 0.0000 0.0000 'International Tables Vol C Tables 4.2.6.8 and 6.1.1.4'
Fe Fe 0.3463 0.8444 'International Tables Vol C Tables 4.2.6.8 and 6.1.1.4'
O O 0.0106 0.0060 'International Tables Vol C Tables 4.2.6.8 and 6.1.1.4'

loop_
_geom_angle_atom_site_label_1
_geom_angle_atom_site_label_2
_geom_angle_atom_site_label_3
_geom_angle
_geom_angle_site_symmetry_1
_geom_angle_site_symmetry_3
_geom_angle_publ_flag
C3 Fe C2 40.92(10) . . ?
C3 Fe C7 118.02(11) . . ?
C2 Fe C7 105.91(11) . . ?
C3 Fe C8 103.99(11) . . ?
C2 Fe C8 122.28(11) . . ?
C7 Fe C8 41.05(12) . . ?
C3 Fe C6 154.91(11) . . ?
C2 Fe C6 121.49(10) . . ?
C7 Fe C6 40.79(12) . . ?
C8 Fe C6 68.59(12) . . ?
C3 Fe C9 122.53(11) . . ?
C2 Fe C9 159.34(11) . . ?
C7 Fe C9 68.73(11) . . ?
C8 Fe C9 40.73(11) . . ?
C6 Fe C9 68.28(11) . . ?
C3 Fe C4 40.64(11) . . ?
C2 Fe C4 68.47(10) . . ?
C7 Fe C4 153.32(12) . . ?
C8 Fe C4 118.37(11) . . ?
C6 Fe C4 164.06(11) . . ?
C9 Fe C4 106.87(11) . . ?
C3 Fe C10 160.68(10) . . ?
C2 Fe C10 158.13(10) . . ?
C7 Fe C10 68.52(11) . . ?
C8 Fe C10 68.25(11) . . ?
C6 Fe C10 40.62(10) . . ?
C9 Fe C10 40.30(10) . . ?
C4 Fe C10 126.07(11) . . ?
C3 Fe C5 68.22(10) . . ?
C2 Fe C5 68.18(10) . . ?
C7 Fe C5 163.67(12) . . ?
C8 Fe C5 155.06(11) . . ?
C6 Fe C5 128.17(11) . . ?
C9 Fe C5 122.19(11) . . ?
C4 Fe C5 40.45(10) . . ?
C10 Fe C5 110.95(10) . . ?
C3 Fe C1 68.81(10) . . ?
C2 Fe C1 40.82(9) . . ?
C7 Fe C1 125.20(11) . . ?
C8 Fe C1 160.71(11) . . ?
C6 Fe C1 109.95(10) . . ?
C9 Fe C1 158.11(10) . . ?
C4 Fe C1 68.52(10) . . ?
C10 Fe C1 124.04(10) . . ?
C5 Fe C1 40.56(9) . . ?
C17 O2 C18 116.6(2) . . ?
C5 C1 C2 106.0(2) . . ?
C5 C1 C11 128.2(2) . . ?
C2 C1 C11 125.2(2) . . ?
C5 C1 Fe 68.77(13) . . ?
C2 C1 Fe 67.80(13) . . ?
C11 C1 Fe 134.37(16) . . ?
C3 C2 C1 108.9(2) . . ?
C3 C2 Fe 69.49(14) . . ?
C1 C2 Fe 71.38(13) . . ?
C3 C2 H2 125.5 . . ?
C1 C2 H2 125.5 . . ?
Fe C2 H2 125.2 . . ?
C4 C3 C2 108.1(2) . . ?
C4 C3 Fe 70.38(14) . . ?
C2 C3 Fe 69.59(14) . . ?
C4 C3 H3 126.0 . . ?
C2 C3 H3 126.0 . . ?
Fe C3 H3 125.6 . . ?
C3 C4 C5 107.8(2) . . ?
C3 C4 Fe 68.99(14) . . ?
C5 C4 Fe 69.98(13) . . ?
C3 C4 H4 126.1 . . ?
C5 C4 H4 126.1 . . ?
Fe C4 H4 126.5 . . ?
C4 C5 C1 109.2(2) . . ?
C4 C5 Fe 69.57(14) . . ?
C1 C5 Fe 70.67(13) . . ?
C4 C5 H5 125.4 . . ?
C1 C5 H5 125.4 . . ?
Fe C5 H5 125.9 . . ?
C7 C6 C10 107.8(2) . . ?
C7 C6 Fe 69.03(14) . . ?
C10 C6 Fe 69.78(14) . . ?
C7 C6 H6 126.1 . . ?
C10 C6 H6 126.1 . . ?
Fe C6 H6 126.7 . . ?
C6 C7 C8 107.9(2) . . ?
C6 C7 Fe 70.18(14) . . ?
C8 C7 Fe 69.85(14) . . ?
C6 C7 H7 126.1 . . ?
C8 C7 H7 126.1 . . ?
Fe C7 H7 125.5 . . ?
C9 C8 C7 107.7(3) . . ?
C9 C8 Fe 69.87(15) . . ?
C7 C8 Fe 69.11(14) . . ?
C9 C8 H8 126.1 . . ?
C7 C8 H8 126.1 . . ?
Fe C8 H8 126.5 . . ?
C10 C9 C8 108.1(2) . . ?
C10 C9 Fe 69.91(14) . . ?
C8 C9 Fe 69.40(15) . . ?
C10 C9 H9 125.9 . . ?
C8 C9 H9 125.9 . . ?
Fe C9 H9 126.3 . . ?
C9 C10 C6 108.4(2) . . ?
C9 C10 Fe 69.79(14) . . ?
C6 C10 Fe 69.61(14) . . ?
C9 C10 H10 125.8 . . ?
C6 C10 H10 125.8 . . ?
Fe C10 H10 126.4 . . ?
C16 C11 C12 118.6(2) . . ?
C16 C11 C1 124.4(2) . . ?
C12 C11 C1 117.0(2) . . ?
C13 C12 C11 121.7(2) . . ?
C13 C12 C17 118.8(2) . . ?
C11 C12 C17 119.3(2) . . ?
C12 C13 C14 119.0(2) . . ?
C12 C13 C20 121.1(2) . . ?
C14 C13 C20 119.8(2) . . ?
C15 C14 C13 120.1(2) . . ?
C15 C14 C21 120.9(2) . . ?
C13 C14 C21 118.9(2) . . ?
C14 C15 C16 120.7(2) . . ?
C14 C15 C22 119.2(2) . . ?
C16 C15 C22 120.1(2) . . ?
C11 C16 C15 119.8(2) . . ?
C11 C16 C23 121.2(2) . . ?
C15 C16 C23 119.0(2) . . ?
O1 C17 O2 123.2(2) . . ?
O1 C17 C12 126.4(2) . . ?
O2 C17 C12 110.4(2) . . ?
O2 C18 C19 106.5(2) . . ?
O2 C18 H18A 110.4 . . ?
C19 C18 H18A 110.4 . . ?
O2 C18 H18B 110.4 . . ?
C19 C18 H18B 110.4 . . ?
H18A C18 H18B 108.6 . . ?
C18 C19 H19A 109.5 . . ?
C18 C19 H19B 109.5 . . ?
H19A C19 H19B 109.5 . . ?
C18 C19 H19C 109.5 . . ?
H19A C19 H19C 109.5 . . ?
H19B C19 H19C 109.5 . . ?
C13 C20 H20A 109.5 . . ?
C13 C20 H20B 109.5 . . ?
H20A C20 H20B 109.5 . . ?
C13 C20 H20C 109.5 . . ?
H20A C20 H20C 109.5 . . ?
H20B C20 H20C 109.5 . . ?
C14 C21 H21A 109.5 . . ?
C14 C21 H21B 109.5 . . ?
H21A C21 H21B 109.5 . . ?
C14 C21 H21C 109.5 . . ?
H21A C21 H21C 109.5 . . ?
H21B C21 H21C 109.5 . . ?
C15 C22 H22A 109.5 . . ?
C15 C22 H22B 109.5 . . ?
H22A C22 H22B 109.5 . . ?
C15 C22 H22C 109.5 . . ?
H22A C22 H22C 109.5 . . ?
H22B C22 H22C 109.5 . . ?
C16 C23 H23A 109.5 . . ?
C16 C23 H23B 109.5 . . ?
H23A C23 H23B 109.5 . . ?
C16 C23 H23C 109.5 . . ?
H23A C23 H23C 109.5 . . ?
H23B C23 H23C 109.5 . . ?

loop_
_geom_bond_atom_site_label_1
_geom_bond_atom_site_label_2
_geom_bond_distance
_geom_bond_site_symmetry_2
_geom_bond_publ_flag
Fe C3 2.030(3) . ?
Fe C2 2.031(2) . ?
Fe C7 2.031(2) . ?
Fe C8 2.041(3) . ?
Fe C6 2.047(3) . ?
Fe C9 2.047(2) . ?
Fe C4 2.048(2) . ?
Fe C10 2.049(2) . ?
Fe C5 2.054(2) . ?
Fe C1 2.079(2) . ?
O1 C17 1.209(3) . ?
O2 C17 1.343(3) . ?
O2 C18 1.452(3) . ?
C1 C5 1.433(3) . ?
C1 C2 1.434(3) . ?
C1 C11 1.497(3) . ?
C2 C3 1.420(4) . ?
C2 H2 0.9300 . ?
C3 C4 1.416(4) . ?
C3 H3 0.9300 . ?
C4 C5 1.418(4) . ?
C4 H4 0.9300 . ?
C5 H5 0.9300 . ?
C6 C7 1.421(4) . ?
C6 C10 1.421(4) . ?
C6 H6 0.9300 . ?
C7 C8 1.428(4) . ?
C7 H7 0.9300 . ?
C8 C9 1.423(4) . ?
C8 H8 0.9300 . ?
C9 C10 1.411(4) . ?
C9 H9 0.9300 . ?
C10 H10 0.9300 . ?
C11 C16 1.408(3) . ?
C11 C12 1.412(3) . ?
C12 C13 1.397(3) . ?
C12 C17 1.493(4) . ?
C13 C14 1.405(4) . ?
C13 C20 1.509(3) . ?
C14 C15 1.395(3) . ?
C14 C21 1.516(3) . ?
C15 C16 1.410(3) . ?
C15 C22 1.515(3) . ?
C16 C23 1.511(3) . ?
C18 C19 1.503(4) . ?
C18 H18A 0.9700 . ?
C18 H18B 0.9700 . ?
C19 H19A 0.9600 . ?
C19 H19B 0.9600 . ?
C19 H19C 0.9600 . ?
C20 H20A 0.9600 . ?
C20 H20B 0.9600 . ?
C20 H20C 0.9600 . ?
C21 H21A 0.9600 . ?
C21 H21B 0.9600 . ?
C21 H21C 0.9600 . ?
C22 H22A 0.9600 . ?
C22 H22B 0.9600 . ?
C22 H22C 0.9600 . ?
C23 H23A 0.9600 . ?
C23 H23B 0.9600 . ?
C23 H23C 0.9600 . ?
